data_4125841
loop_
_publ_author_name
'Viart, H\'el\`ene M-F'
'Bachmann, Andreas'
'Kayitare, William'
'Sarpong, Richmond'

_publ_section_title
;
 \b-Carboline Amides as Intrinsic Directing Groups for C(sp(2))-H
 Functionalization.
;
_journal_issue 3
_journal_name_full 'Journal of the American Chemical Society'
_journal_page_first 1325
_journal_page_last 1329
_journal_paper_doi 10.1021/jacs.6b12569
_journal_volume 139
_journal_year 2017
_chemical_formula_sum 'C33.5 H29 N3 O'
_chemical_formula_weight 489.59
_chemical_name_common HV-05-033
_chemical_name_systematic sarpong136
_space_group.centring_type P

_space_group_crystal_system monoclinic
_space_group_IT_number 14
_space_group_name_Hall '-P 2yn'
_space_group_name_H-M_alt 'P 1 21/n 1'
_symmetry_space_group_name_Hall '-P 2yn'
_symmetry_space_group_name_H-M 'P 1 21/n 1'
_atom_sites_solution_hydrogens geom
_atom_sites_solution_primary iterative
_atom_sites_solution_secondary difmap
_audit_creation_method SHELXL-2016/5
_cell_angle_alpha 90
_cell_angle_beta 98.405(4)
_cell_angle_gamma 90
_cell_formula_units_Z 8
_cell_length_a 18.7157(12)
_cell_length_b 14.5858(9)
_cell_length_c 19.3730(11)
_cell_measurement_reflns_used 9351
_cell_measurement_temperature 100(2)
_cell_measurement_theta_max 68.26
_cell_measurement_theta_min 3.07
_cell_volume 5231.7(6)
_computing_cell_refinement 'Bruker SAINT'
_computing_data_collection 'Bruker APEX2'
_computing_data_reduction 'Bruker SAINT'
_computing_molecular_graphics ORTEP-32
_computing_publication_material WinGX
_computing_structure_refinement SHELXL-2016
_computing_structure_solution SHELXT-2014
_diffrn_ambient_temperature 100(2)
_diffrn_detector_area_resol_mean 8.366
_diffrn_measured_fraction_theta_full 1.000
_diffrn_measured_fraction_theta_max 0.995
_diffrn_measurement_device_type 'Bruker APEX-II CCD'
_diffrn_measurement_method '\f and \w scans'
_diffrn_radiation_type CuK\a
_diffrn_radiation_wavelength 1.54178
_diffrn_reflns_av_R_equivalents 0.0549
_diffrn_reflns_av_unetI/netI 0.0265
_diffrn_reflns_Laue_measured_fraction_full 1.000
_diffrn_reflns_Laue_measured_fraction_max 0.995
_diffrn_reflns_limit_h_max 22
_diffrn_reflns_limit_h_min -22
_diffrn_reflns_limit_k_max 17
_diffrn_reflns_limit_k_min -17
_diffrn_reflns_limit_l_max 21
_diffrn_reflns_limit_l_min -23
_diffrn_reflns_number 117990
_diffrn_reflns_point_group_measured_fraction_full 1.000
_diffrn_reflns_point_group_measured_fraction_max 0.995
_diffrn_reflns_theta_full 67.000
_diffrn_reflns_theta_max 68.607
_diffrn_reflns_theta_min 3.067
_diffrn_source 'microfocus rotating anode'
_exptl_absorpt_coefficient_mu 0.589
_exptl_absorpt_correction_T_max 0.929
_exptl_absorpt_correction_T_min 0.819
_exptl_absorpt_correction_type multi-scan
_exptl_absorpt_process_details SADABS
_exptl_crystal_colour colorless
_exptl_crystal_density_diffrn 1.243
_exptl_crystal_description rod
_exptl_crystal_F_000 2072
_exptl_crystal_size_max 0.060
_exptl_crystal_size_mid 0.030
_exptl_crystal_size_min 0.030
_refine_diff_density_max 1.112
_refine_diff_density_min -0.583
_refine_diff_density_rms 0.057
_refine_ls_extinction_method none
_refine_ls_goodness_of_fit_ref 1.043
_refine_ls_hydrogen_treatment constr
_refine_ls_matrix_type full
_refine_ls_number_parameters 678
_refine_ls_number_reflns 9618
_refine_ls_number_restraints 0
_refine_ls_restrained_S_all 1.043
_refine_ls_R_factor_all 0.0736
_refine_ls_R_factor_gt 0.0558
_refine_ls_shift/su_max 0.000
_refine_ls_shift/su_mean 0.000
_refine_ls_structure_factor_coef Fsqd
_refine_ls_weighting_details 'w=1/[\s^2^(Fo^2^)+(0.0809P)^2^+4.9805P] where P=(Fo^2^+2Fc^2^)/3'
_refine_ls_weighting_scheme calc
_refine_ls_wR_factor_gt 0.1527
_refine_ls_wR_factor_ref 0.1674
_reflns_Friedel_coverage 0.000
_reflns_number_gt 7469
_reflns_number_total 9618
_reflns_threshold_expression 'I > 2\s(I)'
_cod_data_source_file ja6b12569_si_003.cif
_cod_data_source_block sarpong136
_cod_depositor_comments
;
The following automatic conversions were performed:

'_space_group.centring_type' value 'primitive' was replaced with the
value 'P' as specified in the replacement file
'/home/antanas/src/cod-tools/trunk/data/replacement-values/replacement_values.lst'.

Automatic conversion script
Id: cif_fix_values 5642 2017-10-24 12:04:52Z antanas 

2020-07-21
Z value and formula fixed to values more according to usual
chemical conventions.                 miguel
;
_cod_original_formula_sum 'C67 H58 N6 O2'
_cod_original_formula_weight 979.19
_cod_original_formula_units_Z 4
_cod_database_code 4125841
_shelx_shelxl_version_number 2016/5
_shelx_space_group_comment
; 
The symmetry employed for this shelxl refinement is uniquely defined 
by the following loop, which should always be used as a source of 
symmetry information in preference to the above space-group names. 
They are only intended as comments. 
;
_shelx_estimated_absorpt_t_min 0.966
_shelx_estimated_absorpt_t_max 0.983

loop_
_space_group_symop_operation_xyz
'x, y, z'
'-x+1/2, y+1/2, -z+1/2'
'-x, -y, -z'
'x-1/2, -y-1/2, z-1/2'

loop_
_atom_site_label
_atom_site_type_symbol
_atom_site_fract_x
_atom_site_fract_y
_atom_site_fract_z
_atom_site_U_iso_or_equiv
_atom_site_adp_type
_atom_site_occupancy
_atom_site_site_symmetry_order
_atom_site_calc_flag
_atom_site_refinement_flags_posn
_atom_site_refinement_flags_adp
C1 C 0.69684(12) 0.05358(15) 0.57569(11) 0.0247(5) Uani 1 1 d . .
C2 C 0.69684(11) -0.01209(15) 0.52353(11) 0.0229(4) Uani 1 1 d . .
C3 C 0.70258(12) -0.08980(15) 0.42463(12) 0.0240(5) Uani 1 1 d . .
C4 C 0.71234(13) -0.11570(16) 0.35769(12) 0.0293(5) Uani 1 1 d . .
H4 H 0.729731 -0.073446 0.326734 0.035 Uiso 1 1 calc R U
C5 C 0.69590(13) -0.20492(16) 0.33765(13) 0.0320(5) Uani 1 1 d . .
H5 H 0.701646 -0.223941 0.291881 0.038 Uiso 1 1 calc R U
C6 C 0.67099(13) -0.26814(16) 0.38299(13) 0.0321(5) Uani 1 1 d . .
H6 H 0.659706 -0.328943 0.367519 0.039 Uiso 1 1 calc R U
C7 C 0.66274(12) -0.24299(16) 0.44962(13) 0.0295(5) Uani 1 1 d . .
H7 H 0.646499 -0.286200 0.480577 0.035 Uiso 1 1 calc R U
C8 C 0.67857(12) -0.15275(15) 0.47138(12) 0.0250(5) Uani 1 1 d . .
C9 C 0.67555(12) -0.10327(15) 0.53516(12) 0.0253(5) Uani 1 1 d . .
C10 C 0.65688(13) -0.12471(16) 0.59971(12) 0.0297(5) Uani 1 1 d . .
H10 H 0.642859 -0.185178 0.610075 0.036 Uiso 1 1 calc R U
C11 C 0.65926(13) -0.05531(16) 0.64881(12) 0.0308(5) Uani 1 1 d . .
H11 H 0.646607 -0.070133 0.693216 0.037 Uiso 1 1 calc R U
C12 C 0.71491(11) 0.15171(15) 0.56400(11) 0.0245(5) Uani 1 1 d . .
C13 C 0.73268(12) 0.30197(15) 0.62229(12) 0.0267(5) Uani 1 1 d . .
H13 H 0.766614 0.316330 0.588403 0.032 Uiso 1 1 calc R U
C14 C 0.66417(13) 0.35859(16) 0.60350(12) 0.0304(5) Uani 1 1 d . .
C15 C 0.66830(15) 0.44471(18) 0.57352(14) 0.0384(6) Uani 1 1 d . .
H15 H 0.712709 0.465504 0.560866 0.046 Uiso 1 1 calc R U
C16 C 0.60716(17) 0.5006(2) 0.56202(15) 0.0473(7) Uani 1 1 d . .
H16 H 0.610079 0.559144 0.541195 0.057 Uiso 1 1 calc R U
C17 C 0.54294(17) 0.4715(2) 0.58055(15) 0.0494(8) Uani 1 1 d . .
H17 H 0.501590 0.509999 0.572812 0.059 Uiso 1 1 calc R U
C18 C 0.53855(16) 0.3863(2) 0.61045(17) 0.0523(8) Uani 1 1 d . .
H18 H 0.494072 0.366150 0.623337 0.063 Uiso 1 1 calc R U
C19 C 0.59879(14) 0.3299(2) 0.62180(15) 0.0414(6) Uani 1 1 d . .
H19 H 0.595259 0.271242 0.642268 0.050 Uiso 1 1 calc R U
C20 C 0.76809(12) 0.33005(16) 0.69566(11) 0.0270(5) Uani 1 1 d . .
H20A H 0.772778 0.397652 0.697239 0.032 Uiso 1 1 calc R U
H20B H 0.735690 0.312182 0.729443 0.032 Uiso 1 1 calc R U
C21 C 0.84125(13) 0.28857(15) 0.71850(11) 0.0262(5) Uani 1 1 d . .
C22 C 0.85154(13) 0.21580(16) 0.76605(12) 0.0291(5) Uani 1 1 d . .
C23 C 0.92104(14) 0.18334(17) 0.78974(12) 0.0325(5) Uani 1 1 d . .
H23 H 0.927643 0.135168 0.823066 0.039 Uiso 1 1 calc R U
C24 C 0.98007(14) 0.22065(17) 0.76512(13) 0.0338(5) Uani 1 1 d . .
H24 H 1.027075 0.197852 0.781363 0.041 Uiso 1 1 calc R U
C25 C 0.97121(13) 0.29132(17) 0.71676(12) 0.0314(5) Uani 1 1 d . .
H25 H 1.011934 0.316023 0.699189 0.038 Uiso 1 1 calc R U
C26 C 0.90239(13) 0.32607(15) 0.69396(11) 0.0268(5) Uani 1 1 d . .
C27 C 0.79107(14) 0.17319(17) 0.79188(13) 0.0340(6) Uani 1 1 d . .
C28 C 0.74240(17) 0.13502(19) 0.81319(15) 0.0454(7) Uani 1 1 d . .
H28 H 0.703602 0.104593 0.830185 0.054 Uiso 1 1 calc R U
C29 C 0.89307(13) 0.40220(16) 0.64621(12) 0.0288(5) Uani 1 1 d . .
C30 C 0.88281(14) 0.46448(17) 0.60652(13) 0.0341(5) Uani 1 1 d . .
H30 H 0.874593 0.514299 0.574766 0.041 Uiso 1 1 calc R U
C31 C 0.85920(12) 0.73346(15) 0.43667(11) 0.0240(5) Uani 1 1 d . .
C32 C 0.86432(11) 0.79788(15) 0.49001(11) 0.0226(4) Uani 1 1 d . .
C33 C 0.86142(11) 0.87541(15) 0.58956(12) 0.0250(5) Uani 1 1 d . .
C34 C 0.85153(13) 0.90153(17) 0.65661(13) 0.0309(5) Uani 1 1 d . .
H34 H 0.834516 0.859366 0.687860 0.037 Uiso 1 1 calc R U
C35 C 0.86750(14) 0.99152(18) 0.67591(14) 0.0354(6) Uani 1 1 d . .
H35 H 0.860727 1.011337 0.721218 0.042 Uiso 1 1 calc R U
C36 C 0.89334(13) 1.05417(17) 0.63064(14) 0.0345(6) Uani 1 1 d . .
H36 H 0.903700 1.115390 0.645610 0.041 Uiso 1 1 calc R U
C37 C 0.90385(12) 1.02773(16) 0.56452(13) 0.0302(5) Uani 1 1 d . .
H37 H 0.921839 1.069995 0.533942 0.036 Uiso 1 1 calc R U
C38 C 0.88751(11) 0.93734(15) 0.54327(12) 0.0249(5) Uani 1 1 d . .
C39 C 0.88956(11) 0.88777(15) 0.47925(12) 0.0239(5) Uani 1 1 d . .
C40 C 0.90905(12) 0.90812(16) 0.41450(12) 0.0285(5) Uani 1 1 d . .
H40 H 0.926065 0.967351 0.404609 0.034 Uiso 1 1 calc R U
C41 C 0.90285(13) 0.83932(16) 0.36492(13) 0.0308(5) Uani 1 1 d . .
H41 H 0.916492 0.853254 0.320749 0.037 Uiso 1 1 calc R U
C42 C 0.83125(11) 0.63938(15) 0.44678(11) 0.0238(5) Uani 1 1 d . .
C43 C 0.79733(12) 0.49159(14) 0.39158(12) 0.0245(5) Uani 1 1 d . .
H43 H 0.756201 0.490933 0.419229 0.029 Uiso 1 1 calc R U
C44 C 0.85383(12) 0.42314(15) 0.42437(11) 0.0251(5) Uani 1 1 d . .
C45 C 0.82989(13) 0.34067(16) 0.44910(12) 0.0293(5) Uani 1 1 d . .
H45 H 0.779518 0.329696 0.446292 0.035 Uiso 1 1 calc R U
C46 C 0.87845(13) 0.27434(17) 0.47777(14) 0.0336(5) Uani 1 1 d . .
H46 H 0.861322 0.218483 0.494531 0.040 Uiso 1 1 calc R U
C47 C 0.95210(13) 0.28973(17) 0.48192(14) 0.0363(6) Uani 1 1 d . .
H47 H 0.985590 0.244503 0.501502 0.044 Uiso 1 1 calc R U
C48 C 0.97655(13) 0.37146(18) 0.45735(14) 0.0369(6) Uani 1 1 d . .
H48 H 1.026952 0.382030 0.459896 0.044 Uiso 1 1 calc R U
C49 C 0.92762(13) 0.43825(16) 0.42891(13) 0.0309(5) Uani 1 1 d . .
H49 H 0.944827 0.494314 0.412568 0.037 Uiso 1 1 calc R U
C50 C 0.76833(12) 0.46174(15) 0.31620(12) 0.0262(5) Uani 1 1 d . .
H50A H 0.805591 0.475223 0.286246 0.031 Uiso 1 1 calc R U
H50B H 0.760875 0.394536 0.315699 0.031 Uiso 1 1 calc R U
C51 C 0.69857(12) 0.50714(15) 0.28474(12) 0.0260(5) Uani 1 1 d . .
C52 C 0.69641(13) 0.57789(15) 0.23534(12) 0.0274(5) Uani 1 1 d . .
C53 C 0.63000(14) 0.61361(16) 0.20334(12) 0.0321(5) Uani 1 1 d . .
H53 H 0.629201 0.661194 0.169754 0.038 Uiso 1 1 calc R U
C54 C 0.56578(14) 0.57985(17) 0.22051(13) 0.0349(6) Uani 1 1 d . .
H54 H 0.520965 0.602850 0.197739 0.042 Uiso 1 1 calc R U
C55 C 0.56707(13) 0.51259(17) 0.27087(13) 0.0320(5) Uani 1 1 d . .
H55 H 0.522971 0.490692 0.283528 0.038 Uiso 1 1 calc R U
C56 C 0.63263(13) 0.47641(15) 0.30341(12) 0.0275(5) Uani 1 1 d . .
C57 C 0.76155(14) 0.61600(17) 0.21619(12) 0.0321(5) Uani 1 1 d . .
C58 C 0.81397(16) 0.65130(19) 0.20056(15) 0.0429(6) Uani 1 1 d . .
H58 H 0.855964 0.679585 0.188031 0.051 Uiso 1 1 calc R U
C59 C 0.63265(13) 0.40668(16) 0.35629(13) 0.0306(5) Uani 1 1 d . .
C60 C 0.63360(14) 0.35045(18) 0.40102(13) 0.0364(6) Uani 1 1 d . .
H60 H 0.634363 0.305608 0.436692 0.044 Uiso 1 1 calc R U
C61 C 0.47183(16) -0.1677(2) 0.50542(16) 0.0508(7) Uani 1 1 d . .
H61A H 0.443654 -0.131337 0.468517 0.076 Uiso 1 1 calc R U
H61B H 0.458276 -0.232435 0.499476 0.076 Uiso 1 1 calc R U
H61C H 0.523411 -0.160753 0.502657 0.076 Uiso 1 1 calc R U
C62 C 0.45679(19) -0.1351(2) 0.57493(19) 0.0617(9) Uani 1 1 d . .
H62A H 0.484885 -0.173158 0.611601 0.074 Uiso 1 1 calc R U
H62B H 0.404956 -0.144950 0.577716 0.074 Uiso 1 1 calc R U
C63 C 0.47477(17) -0.0344(2) 0.5906(2) 0.0636(10) Uani 1 1 d . .
H63A H 0.525494 -0.022761 0.584177 0.076 Uiso 1 1 calc R U
H63B H 0.443356 0.004470 0.556983 0.076 Uiso 1 1 calc R U
C64 C 0.46525(14) -0.00940(17) 0.65984(15) 0.0396(6) Uani 1 1 d . .
H64A H 0.490265 -0.054809 0.692893 0.047 Uiso 1 1 calc R U
H64B H 0.413149 -0.011689 0.663832 0.047 Uiso 1 1 calc R U
C65 C 0.49556(16) 0.0909(2) 0.68162(16) 0.0457(7) Uani 1 1 d . .
H65A H 0.546543 0.094893 0.673692 0.055 Uiso 1 1 calc R U
H65B H 0.467636 0.136817 0.651101 0.055 Uiso 1 1 calc R U
C66 C 0.49129(18) 0.1146(2) 0.75709(16) 0.0558(8) Uani 1 1 d . .
H66A H 0.510624 0.062771 0.787113 0.067 Uiso 1 1 calc R U
H66B H 0.440016 0.123090 0.762870 0.067 Uiso 1 1 calc R U
C67 C 0.53444(18) 0.20386(17) 0.78194(13) 0.0433(7) Uani 1 1 d . .
H67A H 0.584534 0.197637 0.773350 0.065 Uiso 1 1 calc R U
H67B H 0.533650 0.212905 0.831943 0.065 Uiso 1 1 calc R U
H67C H 0.512085 0.256730 0.756025 0.065 Uiso 1 1 calc R U
N1 N 0.71354(10) -0.00507(12) 0.45718(9) 0.0236(4) Uani 1 1 d . .
H1 H 0.728707 0.044845 0.438321 0.028 Uiso 1 1 calc R U
N2 N 0.67830(10) 0.03159(13) 0.63760(10) 0.0279(4) Uani 1 1 d . .
N3 N 0.71933(10) 0.20364(13) 0.62136(10) 0.0268(4) Uani 1 1 d . .
H3 H 0.713832 0.176749 0.660906 0.032 Uiso 1 1 calc R U
N4 N 0.84839(10) 0.79142(13) 0.55655(9) 0.0246(4) Uani 1 1 d . .
H4A H 0.832441 0.741955 0.575365 0.030 Uiso 1 1 calc R U
N5 N 0.87890(10) 0.75403(13) 0.37474(10) 0.0276(4) Uani 1 1 d . .
N6 N 0.82438(10) 0.58541(12) 0.39053(10) 0.0250(4) Uani 1 1 d . .
H6A H 0.836559 0.607113 0.351500 0.030 Uiso 1 1 calc R U
O1 O 0.72367(9) 0.18028(11) 0.50599(8) 0.0297(4) Uani 1 1 d . .
O2 O 0.81636(8) 0.61484(10) 0.50411(8) 0.0272(3) Uani 1 1 d . .

loop_
_atom_site_aniso_label
_atom_site_aniso_U_11
_atom_site_aniso_U_22
_atom_site_aniso_U_33
_atom_site_aniso_U_23
_atom_site_aniso_U_13
_atom_site_aniso_U_12
C1 0.0228(11) 0.0261(11) 0.0246(11) 0.0023(9) 0.0019(8) -0.0002(9)
C2 0.0214(10) 0.0242(11) 0.0226(11) 0.0022(9) 0.0010(8) 0.0002(8)
C3 0.0232(11) 0.0220(10) 0.0266(11) 0.0005(9) 0.0026(8) 0.0026(8)
C4 0.0338(12) 0.0265(12) 0.0287(12) 0.0010(9) 0.0079(10) 0.0015(9)
C5 0.0353(13) 0.0292(12) 0.0322(13) -0.0038(10) 0.0067(10) 0.0027(10)
C6 0.0340(13) 0.0231(11) 0.0387(14) -0.0050(10) 0.0036(10) 0.0008(10)
C7 0.0281(12) 0.0222(11) 0.0384(13) 0.0030(10) 0.0052(10) 0.0003(9)
C8 0.0229(11) 0.0236(11) 0.0279(11) 0.0028(9) 0.0017(9) 0.0027(9)
C9 0.0226(11) 0.0236(11) 0.0291(12) 0.0029(9) 0.0020(9) 0.0012(8)
C10 0.0332(12) 0.0265(12) 0.0292(12) 0.0059(9) 0.0033(10) -0.0021(9)
C11 0.0358(13) 0.0323(12) 0.0249(12) 0.0063(10) 0.0059(10) -0.0031(10)
C12 0.0224(11) 0.0248(11) 0.0261(11) -0.0008(9) 0.0028(8) -0.0006(8)
C13 0.0310(12) 0.0238(11) 0.0256(12) -0.0029(9) 0.0053(9) -0.0008(9)
C14 0.0354(13) 0.0301(12) 0.0242(12) -0.0045(9) -0.0004(9) 0.0030(10)
C15 0.0445(15) 0.0334(13) 0.0358(14) -0.0017(11) 0.0005(11) 0.0029(11)
C16 0.0612(19) 0.0359(15) 0.0410(16) 0.0009(12) -0.0050(13) 0.0130(13)
C17 0.0467(17) 0.0547(18) 0.0426(16) -0.0106(14) -0.0075(13) 0.0211(14)
C18 0.0382(16) 0.060(2) 0.0588(19) -0.0100(16) 0.0066(13) 0.0068(14)
C19 0.0348(14) 0.0426(15) 0.0472(16) -0.0013(13) 0.0076(12) 0.0028(11)
C20 0.0310(12) 0.0260(11) 0.0244(11) -0.0023(9) 0.0049(9) 0.0016(9)
C21 0.0327(12) 0.0251(11) 0.0205(11) -0.0060(9) 0.0028(9) 0.0016(9)
C22 0.0386(13) 0.0259(11) 0.0230(11) -0.0040(9) 0.0051(9) 0.0022(10)
C23 0.0435(14) 0.0280(12) 0.0251(12) -0.0019(10) 0.0021(10) 0.0070(10)
C24 0.0352(13) 0.0350(13) 0.0294(12) -0.0048(10) -0.0015(10) 0.0090(10)
C25 0.0309(12) 0.0321(12) 0.0313(13) -0.0060(10) 0.0050(10) 0.0022(10)
C26 0.0339(12) 0.0244(11) 0.0217(11) -0.0042(9) 0.0028(9) 0.0016(9)
C27 0.0461(15) 0.0291(12) 0.0274(12) -0.0001(10) 0.0073(11) 0.0042(11)
C28 0.0538(17) 0.0369(15) 0.0486(17) 0.0052(13) 0.0184(14) -0.0032(13)
C29 0.0297(12) 0.0291(12) 0.0274(12) -0.0034(10) 0.0033(9) -0.0002(9)
C30 0.0373(13) 0.0299(13) 0.0350(13) 0.0017(11) 0.0045(10) -0.0024(10)
C31 0.0227(11) 0.0235(11) 0.0251(11) 0.0026(9) 0.0009(8) 0.0015(8)
C32 0.0197(10) 0.0228(11) 0.0247(11) 0.0023(9) 0.0015(8) 0.0017(8)
C33 0.0219(10) 0.0229(11) 0.0295(12) -0.0009(9) 0.0014(9) 0.0010(8)
C34 0.0324(13) 0.0299(12) 0.0310(12) -0.0025(10) 0.0067(10) -0.0013(10)
C35 0.0349(13) 0.0364(14) 0.0351(14) -0.0094(11) 0.0062(10) 0.0003(11)
C36 0.0337(13) 0.0264(12) 0.0426(14) -0.0085(11) 0.0030(11) -0.0007(10)
C37 0.0269(12) 0.0237(11) 0.0393(13) 0.0002(10) 0.0027(10) 0.0001(9)
C38 0.0208(10) 0.0236(11) 0.0299(12) -0.0003(9) 0.0020(9) 0.0017(8)
C39 0.0215(10) 0.0213(10) 0.0280(11) 0.0022(9) 0.0009(8) 0.0022(8)
C40 0.0291(12) 0.0233(11) 0.0333(12) 0.0056(9) 0.0055(9) -0.0006(9)
C41 0.0341(13) 0.0297(12) 0.0295(12) 0.0050(10) 0.0076(10) -0.0009(10)
C42 0.0222(11) 0.0217(11) 0.0264(11) 0.0013(9) 0.0000(8) 0.0018(8)
C43 0.0268(11) 0.0194(10) 0.0267(11) -0.0010(9) 0.0025(9) -0.0011(8)
C44 0.0277(11) 0.0229(11) 0.0245(11) -0.0032(9) 0.0025(9) 0.0004(9)
C45 0.0266(11) 0.0266(12) 0.0340(13) -0.0005(10) 0.0016(9) -0.0007(9)
C46 0.0329(13) 0.0248(12) 0.0422(14) 0.0049(10) 0.0031(11) -0.0008(10)
C47 0.0305(13) 0.0309(13) 0.0460(15) 0.0053(11) 0.0010(11) 0.0053(10)
C48 0.0256(12) 0.0360(14) 0.0486(16) 0.0052(12) 0.0031(11) -0.0001(10)
C49 0.0296(12) 0.0272(12) 0.0359(13) 0.0031(10) 0.0047(10) -0.0021(9)
C50 0.0276(12) 0.0227(11) 0.0277(12) -0.0039(9) 0.0023(9) 0.0004(9)
C51 0.0300(12) 0.0233(11) 0.0241(11) -0.0075(9) 0.0020(9) 0.0005(9)
C52 0.0340(12) 0.0244(11) 0.0234(11) -0.0052(9) 0.0031(9) 0.0020(9)
C53 0.0410(14) 0.0263(12) 0.0275(12) -0.0032(10) 0.0005(10) 0.0051(10)
C54 0.0329(13) 0.0322(13) 0.0372(14) -0.0060(11) -0.0027(10) 0.0052(10)
C55 0.0286(12) 0.0317(12) 0.0350(13) -0.0067(10) 0.0022(10) -0.0002(10)
C56 0.0313(12) 0.0236(11) 0.0270(12) -0.0053(9) 0.0021(9) -0.0009(9)
C57 0.0408(14) 0.0270(12) 0.0283(12) -0.0004(10) 0.0049(10) 0.0036(10)
C58 0.0472(16) 0.0396(15) 0.0444(16) 0.0018(12) 0.0156(13) -0.0056(12)
C59 0.0280(12) 0.0306(12) 0.0323(13) -0.0082(10) 0.0017(9) -0.0055(9)
C60 0.0377(14) 0.0356(13) 0.0347(14) 0.0012(11) 0.0016(11) -0.0108(11)
C61 0.0364(15) 0.064(2) 0.0515(18) -0.0050(15) 0.0031(13) 0.0006(14)
C62 0.056(2) 0.056(2) 0.071(2) -0.0001(17) 0.0032(17) 0.0004(16)
C63 0.0377(16) 0.0422(17) 0.103(3) 0.0085(18) -0.0151(17) 0.0003(13)
C64 0.0313(13) 0.0303(13) 0.0564(18) 0.0150(12) 0.0040(12) 0.0093(10)
C65 0.0403(15) 0.0444(16) 0.0529(17) 0.0077(13) 0.0083(13) 0.0057(12)
C66 0.0569(19) 0.063(2) 0.0476(18) 0.0071(15) 0.0076(14) 0.0017(16)
C67 0.074(2) 0.0280(13) 0.0281(13) -0.0060(10) 0.0086(13) 0.0116(13)
N1 0.0267(9) 0.0208(9) 0.0239(9) 0.0014(7) 0.0055(7) -0.0023(7)
N2 0.0303(10) 0.0299(10) 0.0232(10) 0.0016(8) 0.0034(8) -0.0009(8)
N3 0.0329(10) 0.0249(10) 0.0231(10) -0.0004(8) 0.0059(8) -0.0008(8)
N4 0.0284(10) 0.0216(9) 0.0242(9) 0.0021(7) 0.0047(7) -0.0018(7)
N5 0.0303(10) 0.0262(10) 0.0264(10) 0.0017(8) 0.0042(8) 0.0004(8)
N6 0.0291(10) 0.0219(9) 0.0238(9) 0.0004(7) 0.0031(7) -0.0002(7)
O1 0.0390(9) 0.0259(8) 0.0253(8) -0.0005(7) 0.0088(7) -0.0052(7)
O2 0.0338(9) 0.0230(8) 0.0246(8) 0.0022(6) 0.0035(6) -0.0008(6)

loop_
_atom_type_symbol
_atom_type_description
_atom_type_scat_dispersion_real
_atom_type_scat_dispersion_imag
_atom_type_scat_source
C C 0.0181 0.0091 'International Tables Vol C Tables 4.2.6.8 and 6.1.1.4'
H H 0.0000 0.0000 'International Tables Vol C Tables 4.2.6.8 and 6.1.1.4'
N N 0.0311 0.0180 'International Tables Vol C Tables 4.2.6.8 and 6.1.1.4'
O O 0.0492 0.0322 'International Tables Vol C Tables 4.2.6.8 and 6.1.1.4'

loop_
_geom_angle_atom_site_label_1
_geom_angle_atom_site_label_2
_geom_angle_atom_site_label_3
_geom_angle
N2 C1 C2 120.9(2)
N2 C1 C12 117.4(2)
C2 C1 C12 121.6(2)
N1 C2 C1 130.8(2)
N1 C2 C9 109.12(19)
C1 C2 C9 120.1(2)
C4 C3 N1 129.4(2)
C4 C3 C8 121.4(2)
N1 C3 C8 109.14(19)
C5 C4 C3 117.7(2)
C5 C4 H4 121.1
C3 C4 H4 121.1
C4 C5 C6 121.7(2)
C4 C5 H5 119.1
C6 C5 H5 119.1
C7 C6 C5 120.5(2)
C7 C6 H6 119.7
C5 C6 H6 119.7
C6 C7 C8 119.1(2)
C6 C7 H7 120.4
C8 C7 H7 120.4
C7 C8 C3 119.5(2)
C7 C8 C9 134.1(2)
C3 C8 C9 106.34(19)
C10 C9 C2 118.1(2)
C10 C9 C8 135.2(2)
C2 C9 C8 106.68(19)
C9 C10 C11 118.0(2)
C9 C10 H10 121.0
C11 C10 H10 121.0
N2 C11 C10 124.1(2)
N2 C11 H11 117.9
C10 C11 H11 117.9
O1 C12 N3 124.5(2)
O1 C12 C1 121.7(2)
N3 C12 C1 113.84(19)
N3 C13 C14 113.21(19)
N3 C13 C20 108.95(18)
C14 C13 C20 108.13(18)
N3 C13 H13 108.8
C14 C13 H13 108.8
C20 C13 H13 108.8
C19 C14 C15 118.9(2)
C19 C14 C13 121.2(2)
C15 C14 C13 119.5(2)
C14 C15 C16 120.0(3)
C14 C15 H15 120.0
C16 C15 H15 120.0
C17 C16 C15 120.5(3)
C17 C16 H16 119.7
C15 C16 H16 119.7
C16 C17 C18 119.8(3)
C16 C17 H17 120.1
C18 C17 H17 120.1
C17 C18 C19 120.3(3)
C17 C18 H18 119.9
C19 C18 H18 119.9
C18 C19 C14 120.5(3)
C18 C19 H19 119.7
C14 C19 H19 119.7
C21 C20 C13 114.65(18)
C21 C20 H20A 108.6
C13 C20 H20A 108.6
C21 C20 H20B 108.6
C13 C20 H20B 108.6
H20A C20 H20B 107.6
C22 C21 C26 118.4(2)
C22 C21 C20 122.0(2)
C26 C21 C20 119.5(2)
C23 C22 C21 120.3(2)
C23 C22 C27 118.7(2)
C21 C22 C27 121.0(2)
C24 C23 C22 120.5(2)
C24 C23 H23 119.7
C22 C23 H23 119.7
C23 C24 C25 120.3(2)
C23 C24 H24 119.8
C25 C24 H24 119.8
C24 C25 C26 119.9(2)
C24 C25 H25 120.1
C26 C25 H25 120.1
C25 C26 C21 120.6(2)
C25 C26 C29 120.2(2)
C21 C26 C29 119.2(2)
C28 C27 C22 177.6(3)
C27 C28 H28 180.0
C30 C29 C26 177.7(3)
C29 C30 H30 180.0
N5 C31 C32 121.1(2)
N5 C31 C42 118.1(2)
C32 C31 C42 120.8(2)
N4 C32 C31 130.8(2)
N4 C32 C39 108.96(19)
C31 C32 C39 120.2(2)
N4 C33 C34 129.3(2)
N4 C33 C38 109.07(19)
C34 C33 C38 121.6(2)
C35 C34 C33 117.3(2)
C35 C34 H34 121.4
C33 C34 H34 121.4
C34 C35 C36 122.0(2)
C34 C35 H35 119.0
C36 C35 H35 119.0
C37 C36 C35 120.5(2)
C37 C36 H36 119.7
C35 C36 H36 119.7
C36 C37 C38 118.8(2)
C36 C37 H37 120.6
C38 C37 H37 120.6
C37 C38 C33 119.8(2)
C37 C38 C39 133.8(2)
C33 C38 C39 106.34(19)
C40 C39 C32 117.8(2)
C40 C39 C38 135.5(2)
C32 C39 C38 106.61(19)
C41 C40 C39 117.8(2)
C41 C40 H40 121.1
C39 C40 H40 121.1
N5 C41 C40 124.7(2)
N5 C41 H41 117.7
C40 C41 H41 117.7
O2 C42 N6 123.7(2)
O2 C42 C31 120.9(2)
N6 C42 C31 115.41(19)
N6 C43 C44 113.51(18)
N6 C43 C50 109.00(18)
C44 C43 C50 109.63(18)
N6 C43 H43 108.2
C44 C43 H43 108.2
C50 C43 H43 108.2
C49 C44 C45 118.8(2)
C49 C44 C43 123.1(2)
C45 C44 C43 118.1(2)
C46 C45 C44 121.0(2)
C46 C45 H45 119.5
C44 C45 H45 119.5
C45 C46 C47 119.9(2)
C45 C46 H46 120.1
C47 C46 H46 120.1
C48 C47 C46 119.6(2)
C48 C47 H47 120.2
C46 C47 H47 120.2
C47 C48 C49 120.4(2)
C47 C48 H48 119.8
C49 C48 H48 119.8
C44 C49 C48 120.3(2)
C44 C49 H49 119.9
C48 C49 H49 119.9
C51 C50 C43 114.93(18)
C51 C50 H50A 108.5
C43 C50 H50A 108.5
C51 C50 H50B 108.5
C43 C50 H50B 108.5
H50A C50 H50B 107.5
C52 C51 C56 118.0(2)
C52 C51 C50 122.3(2)
C56 C51 C50 119.7(2)
C51 C52 C53 120.6(2)
C51 C52 C57 121.3(2)
C53 C52 C57 118.1(2)
C54 C53 C52 120.4(2)
C54 C53 H53 119.8
C52 C53 H53 119.8
C55 C54 C53 119.8(2)
C55 C54 H54 120.1
C53 C54 H54 120.1
C54 C55 C56 120.7(2)
C54 C55 H55 119.7
C56 C55 H55 119.7
C55 C56 C51 120.5(2)
C55 C56 C59 119.7(2)
C51 C56 C59 119.8(2)
C58 C57 C52 177.0(3)
C57 C58 H58 180.0
C60 C59 C56 178.5(3)
C59 C60 H60 180.0
C62 C61 H61A 109.5
C62 C61 H61B 109.5
H61A C61 H61B 109.5
C62 C61 H61C 109.5
H61A C61 H61C 109.5
H61B C61 H61C 109.5
C61 C62 C63 114.9(3)
C61 C62 H62A 108.6
C63 C62 H62A 108.6
C61 C62 H62B 108.6
C63 C62 H62B 108.6
H62A C62 H62B 107.5
C64 C63 C62 112.3(3)
C64 C63 H63A 109.2
C62 C63 H63A 109.2
C64 C63 H63B 109.2
C62 C63 H63B 109.2
H63A C63 H63B 107.9
C63 C64 C65 113.1(2)
C63 C64 H64A 108.9
C65 C64 H64A 108.9
C63 C64 H64B 108.9
C65 C64 H64B 108.9
H64A C64 H64B 107.8
C66 C65 C64 113.3(2)
C66 C65 H65A 108.9
C64 C65 H65A 108.9
C66 C65 H65B 108.9
C64 C65 H65B 108.9
H65A C65 H65B 107.7
C65 C66 C67 112.8(3)
C65 C66 H66A 109.0
C67 C66 H66A 109.0
C65 C66 H66B 109.0
C67 C66 H66B 109.0
H66A C66 H66B 107.8
C66 C67 H67A 109.5
C66 C67 H67B 109.5
H67A C67 H67B 109.5
C66 C67 H67C 109.5
H67A C67 H67C 109.5
H67B C67 H67C 109.5
C2 N1 C3 108.70(18)
C2 N1 H1 125.7
C3 N1 H1 125.7
C1 N2 C11 118.8(2)
C12 N3 C13 123.92(19)
C12 N3 H3 118.0
C13 N3 H3 118.0
C32 N4 C33 109.01(18)
C32 N4 H4A 125.5
C33 N4 H4A 125.5
C31 N5 C41 118.3(2)
C42 N6 C43 122.24(19)
C42 N6 H6A 118.9
C43 N6 H6A 118.9

loop_
_geom_bond_atom_site_label_1
_geom_bond_atom_site_label_2
_geom_bond_distance
C1 N2 1.336(3)
C1 C2 1.392(3)
C1 C12 1.496(3)
C2 N1 1.370(3)
C2 C9 1.416(3)
C3 C4 1.388(3)
C3 N1 1.389(3)
C3 C8 1.409(3)
C4 C5 1.380(3)
C4 H4 0.9500
C5 C6 1.400(3)
C5 H5 0.9500
C6 C7 1.372(3)
C6 H6 0.9500
C7 C8 1.400(3)
C7 H7 0.9500
C8 C9 1.439(3)
C9 C10 1.382(3)
C10 C11 1.385(3)
C10 H10 0.9500
C11 N2 1.343(3)
C11 H11 0.9500
C12 O1 1.232(3)
C12 N3 1.337(3)
C13 N3 1.456(3)
C13 C14 1.524(3)
C13 C20 1.534(3)
C13 H13 1.0000
C14 C19 1.387(4)
C14 C15 1.391(4)
C15 C16 1.396(4)
C15 H15 0.9500
C16 C17 1.371(5)
C16 H16 0.9500
C17 C18 1.379(5)
C17 H17 0.9500
C18 C19 1.387(4)
C18 H18 0.9500
C19 H19 0.9500
C20 C21 1.503(3)
C20 H20A 0.9900
C20 H20B 0.9900
C21 C22 1.400(3)
C21 C26 1.412(3)
C22 C23 1.397(3)
C22 C27 1.443(4)
C23 C24 1.378(4)
C23 H23 0.9500
C24 C25 1.387(4)
C24 H24 0.9500
C25 C26 1.394(3)
C25 H25 0.9500
C26 C29 1.439(3)
C27 C28 1.192(4)
C28 H28 0.9500
C29 C30 1.187(3)
C30 H30 0.9500
C31 N5 1.340(3)
C31 C32 1.390(3)
C31 C42 1.492(3)
C32 N4 1.368(3)
C32 C39 1.419(3)
C33 N4 1.387(3)
C33 C34 1.392(3)
C33 C38 1.409(3)
C34 C35 1.386(3)
C34 H34 0.9500
C35 C36 1.401(4)
C35 H35 0.9500
C36 C37 1.379(4)
C36 H36 0.9500
C37 C38 1.402(3)
C37 H37 0.9500
C38 C39 1.441(3)
C39 C40 1.389(3)
C40 C41 1.382(3)
C40 H40 0.9500
C41 N5 1.345(3)
C41 H41 0.9500
C42 O2 1.237(3)
C42 N6 1.335(3)
C43 N6 1.460(3)
C43 C44 1.524(3)
C43 C50 1.544(3)
C43 H43 1.0000
C44 C49 1.388(3)
C44 C45 1.393(3)
C45 C46 1.387(3)
C45 H45 0.9500
C46 C47 1.387(4)
C46 H46 0.9500
C47 C48 1.386(4)
C47 H47 0.9500
C48 C49 1.394(3)
C48 H48 0.9500
C49 H49 0.9500
C50 C51 1.510(3)
C50 H50A 0.9900
C50 H50B 0.9900
C51 C52 1.404(3)
C51 C56 1.409(3)
C52 C53 1.405(3)
C52 C57 1.437(3)
C53 C54 1.384(4)
C53 H53 0.9500
C54 C55 1.381(4)
C54 H54 0.9500
C55 C56 1.398(3)
C55 H55 0.9500
C56 C59 1.444(3)
C57 C58 1.186(4)
C58 H58 0.9500
C59 C60 1.191(4)
C60 H60 0.9500
C61 C62 1.493(5)
C61 H61A 0.9800
C61 H61B 0.9800
C61 H61C 0.9800
C62 C63 1.527(5)
C62 H62A 0.9900
C62 H62B 0.9900
C63 C64 1.426(5)
C63 H63A 0.9900
C63 H63B 0.9900
C64 C65 1.604(4)
C64 H64A 0.9900
C64 H64B 0.9900
C65 C66 1.516(4)
C65 H65A 0.9900
C65 H65B 0.9900
C66 C67 1.569(4)
C66 H66A 0.9900
C66 H66B 0.9900
C67 H67A 0.9800
C67 H67B 0.9800
C67 H67C 0.9800
N1 H1 0.8800
N3 H3 0.8800
N4 H4A 0.8800
N6 H6A 0.8800
